data_1559354
loop_
_publ_author_name
'Adrian, Rafael A.'
'Canales, Daniela'
'Arman, Hadi D.'

_publ_section_title
;
 (4'-Chloro-2,2':6',2''-terpyridine-\k^3^<i>N</i>,<i>N</i>',<i>N</i>'')bis(nitrato-\k<i>O</i>)zinc(II)
;
_journal_issue 10
_journal_name_full IUCrData
_journal_page_first x201344
_journal_paper_doi 10.1107/S2414314620013449
_journal_volume 5
_journal_year 2020
_chemical_formula_iupac '[Zn (N O3)2 (C15 H10 Cl N3)]'
_chemical_formula_moiety 'C15 H10 Cl N5 O6 Zn'
_chemical_formula_sum 'C15 H10 Cl N5 O6 Zn'
_chemical_formula_weight 457.10
_chemical_name_systematic
(4'-Chloro-2,2':6',2''-terpyridine-\k^3^<i>N</i>,<i>N</i>',<i>N</i>'')bis(nitrato-\k<i>O</i>)zinc(II)
_space_group_IT_number 2
_space_group_name_Hall '-P 1'
_space_group_name_H-M_alt 'P -1'
_symmetry_cell_setting triclinic
_symmetry_space_group_name_Hall '-P 1'
_symmetry_space_group_name_H-M 'P -1'
_atom_sites_solution_hydrogens geom
_atom_sites_solution_primary direct
_atom_sites_solution_secondary difmap
_audit_creation_method SHELXL-97
_cell_angle_alpha 62.471(9)
_cell_angle_beta 63.694(7)
_cell_angle_gamma 87.388(11)
_cell_formula_units_Z 4
_cell_length_a 12.1001(19)
_cell_length_b 13.3139(18)
_cell_length_c 13.4869(12)
_cell_measurement_reflns_used 6364
_cell_measurement_temperature 98(2)
_cell_measurement_theta_max 40.1
_cell_measurement_theta_min 2.9
_cell_volume 1692.2(4)
_computing_cell_refinement
;
<i>CrystalClear-SM Expert</i> (Rigaku, 2010)
;
_computing_data_collection
;
<i>CrystalClear-SM Expert</i> (Rigaku, 2010)
;
_computing_data_reduction
;
<i>CrystalClear-SM Expert</i> (Rigaku, 2010)
;
_computing_molecular_graphics
;
ORTEP-2 (Johnson, 1976),
Mercury (Macrae <i>et al.</i>,  2020),
DIAMOND (Brandenburg, 2020)
;
_computing_publication_material
;
publCIF (Westrip, 2010)
;
_computing_structure_refinement
;
SHELXL97 (Sheldrick, 2008)
;
_computing_structure_solution
;
SHELXS97 (Sheldrick, 2008)
;
_diffrn_ambient_temperature 98(2)
_diffrn_detector_area_resol_mean 28.5714
_diffrn_measured_fraction_theta_full 0.992
_diffrn_measured_fraction_theta_max 0.992
_diffrn_measurement_device_type
;
Rigaku Saturn724
;
_diffrn_measurement_method \w
_diffrn_radiation_monochromator graphite
_diffrn_radiation_source 'sealed tube'
_diffrn_radiation_type MoK\a
_diffrn_radiation_wavelength 0.71073
_diffrn_reflns_av_R_equivalents 0.0799
_diffrn_reflns_av_sigmaI/netI 0.0647
_diffrn_reflns_limit_h_max 14
_diffrn_reflns_limit_h_min -14
_diffrn_reflns_limit_k_max 16
_diffrn_reflns_limit_k_min -16
_diffrn_reflns_limit_l_max 15
_diffrn_reflns_limit_l_min -16
_diffrn_reflns_number 12078
_diffrn_reflns_reduction_process 'Lp corrections applied'
_diffrn_reflns_theta_full 26.00
_diffrn_reflns_theta_max 26.00
_diffrn_reflns_theta_min 2.85
_diffrn_standards_decay_% <1
_diffrn_standards_interval_count 0
_diffrn_standards_number 0
_exptl_absorpt_coefficient_mu 1.657
_exptl_absorpt_correction_T_max 1.000
_exptl_absorpt_correction_T_min 0.780
_exptl_absorpt_correction_type multi-scan
_exptl_absorpt_process_details
;
(ABSCOR; Higashi, 1995)
;
_exptl_crystal_colour colourless
_exptl_crystal_density_diffrn 1.794
_exptl_crystal_density_method 'not measured'
_exptl_crystal_description platelet
_exptl_crystal_F_000 920
_exptl_crystal_size_max 0.35
_exptl_crystal_size_mid 0.20
_exptl_crystal_size_min 0.05
_refine_diff_density_max 0.746
_refine_diff_density_min -0.906
_refine_ls_extinction_method none
_refine_ls_goodness_of_fit_ref 1.014
_refine_ls_hydrogen_treatment constr
_refine_ls_matrix_type full
_refine_ls_number_parameters 505
_refine_ls_number_reflns 6600
_refine_ls_number_restraints 0
_refine_ls_restrained_S_all 1.014
_refine_ls_R_factor_all 0.0481
_refine_ls_R_factor_gt 0.0427
_refine_ls_shift/su_max 0.001
_refine_ls_shift/su_mean 0.000
_refine_ls_structure_factor_coef Fsqd
_refine_ls_weighting_details 'calc w=1/[\s^2^(Fo^2^)+(0.0500P)^2^+1.5000P] where P=(Fo^2^+2Fc^2^)/3'
_refine_ls_weighting_scheme calc
_refine_ls_wR_factor_gt 0.1040
_refine_ls_wR_factor_ref 0.1092
_reflns_number_gt 5823
_reflns_number_total 6600
_reflns_threshold_expression >2sigma(I)
_cod_data_source_file vm4047sup1.cif
_cod_data_source_block I
_cod_original_sg_symbol_H-M P-1
_cod_database_code 1559354

loop_
_symmetry_equiv_pos_as_xyz
'x, y, z'
'-x, -y, -z'

loop_
_atom_site_type_symbol
_atom_site_label
_atom_site_fract_x
_atom_site_fract_y
_atom_site_fract_z
_atom_site_U_iso_or_equiv
_atom_site_adp_type
_atom_site_calc_flag
_atom_site_refinement_flags
_atom_site_occupancy
_atom_site_symmetry_multiplicity
_atom_site_disorder_assembly
_atom_site_disorder_group
Zn Zn2 0.34214(3) 0.94668(3) 0.37421(3) 0.01727(10) Uani d . 1 1 . .
Zn Zn1 -0.83871(3) 0.31255(3) 0.84356(3) 0.01784(10) Uani d . 1 1 . .
Cl Cl2 -0.22788(7) 0.71144(7) 0.57358(7) 0.02664(18) Uani d . 1 1 . .
Cl Cl1 -0.77312(8) 0.52743(7) 1.16640(7) 0.02960(19) Uani d . 1 1 . .
C C20 0.2606(3) 0.8239(2) 0.2729(3) 0.0182(6) Uani d . 1 1 . .
N N2 -0.8173(2) 0.3886(2) 0.9403(2) 0.0169(5) Uani d . 1 1 . .
N N5 0.1619(2) 0.8686(2) 0.4390(2) 0.0163(5) Uani d . 1 1 . .
N N1 -1.0252(2) 0.2792(2) 0.9920(2) 0.0190(5) Uani d . 1 1 . .
N N6 0.2305(2) 0.9699(2) 0.5337(2) 0.0188(5) Uani d . 1 1 . .
C C10 -0.7033(3) 0.4357(2) 0.9060(3) 0.0181(6) Uani d . 1 1 . .
C C25 0.0667(3) 0.8670(2) 0.5419(3) 0.0172(6) Uani d . 1 1 . .
C C24 -0.0557(3) 0.8156(2) 0.5885(3) 0.0199(6) Uani d . 1 1 . .
H H24A -0.1220 0.8139 0.6598 0.024 Uiso calc R 1 1 . .
O O11 0.4890(2) 0.89317(19) 0.4088(2) 0.0253(5) Uani d . 1 1 . .
C C21 0.1425(3) 0.8170(2) 0.3820(3) 0.0184(6) Uani d . 1 1 . .
C C5 -1.0385(3) 0.3216(2) 1.0698(3) 0.0180(6) Uani d . 1 1 . .
N N3 -0.6406(2) 0.3777(2) 0.7475(2) 0.0199(5) Uani d . 1 1 . .
C C26 0.1059(3) 0.9247(2) 0.5963(3) 0.0184(6) Uani d . 1 1 . .
C C11 -0.6007(3) 0.4316(2) 0.7931(3) 0.0187(6) Uani d . 1 1 . .
O O8 0.4539(2) 1.10805(18) 0.2536(2) 0.0257(5) Uani d . 1 1 . .
N N4 0.3661(2) 0.8809(2) 0.2498(2) 0.0194(5) Uani d . 1 1 . .
C C9 -0.6837(3) 0.4814(3) 0.9727(3) 0.0214(6) Uani d . 1 1 . .
H H9A -0.6040 0.5161 0.9475 0.026 Uiso calc R 1 1 . .
C C27 0.0229(3) 0.9340(3) 0.7018(3) 0.0204(6) Uani d . 1 1 . .
H H27A -0.0627 0.9038 0.7432 0.024 Uiso calc R 1 1 . .
N N10 0.4460(2) 0.7897(2) 0.5056(2) 0.0230(6) Uani d . 1 1 . .
C C4 -1.1562(3) 0.3093(3) 1.1677(3) 0.0212(6) Uani d . 1 1 . .
H H4A -1.1641 0.3391 1.2203 0.025 Uiso calc R 1 1 . .
C C22 0.0232(3) 0.7647(2) 0.4214(3) 0.0194(6) Uani d . 1 1 . .
H H22A 0.0098 0.7298 0.3807 0.023 Uiso calc R 1 1 . .
O O10 0.3348(2) 0.74424(19) 0.5505(2) 0.0271(5) Uani d . 1 1 . .
C C30 0.2751(3) 1.0227(3) 0.5761(3) 0.0214(6) Uani d . 1 1 . .
H H30A 0.3609 1.0525 0.5335 0.026 Uiso calc R 1 1 . .
C C6 -0.9194(3) 0.3797(2) 1.0434(3) 0.0173(6) Uani d . 1 1 . .
C C1 -1.1267(3) 0.2224(3) 1.0112(3) 0.0219(6) Uani d . 1 1 . .
H H1A -1.1169 0.1922 0.9585 0.026 Uiso calc R 1 1 . .
C C23 -0.0756(3) 0.7669(3) 0.5251(3) 0.0206(6) Uani d . 1 1 . .
N N9 0.3979(2) 1.1808(2) 0.1981(2) 0.0239(6) Uani d . 1 1 . .
C C16 0.4772(3) 0.8890(3) 0.1554(3) 0.0211(6) Uani d . 1 1 . .
H H16A 0.5497 0.9285 0.1397 0.025 Uiso calc R 1 1 . .
C C7 -0.9085(3) 0.4211(2) 1.1173(3) 0.0192(6) Uani d . 1 1 . .
H H7A -0.9782 0.4144 1.1894 0.023 Uiso calc R 1 1 . .
O O1 -0.8653(2) 0.5083(2) 0.7003(2) 0.0298(5) Uani d . 1 1 . .
C C3 -1.2611(3) 0.2515(3) 1.1844(3) 0.0245(7) Uani d . 1 1 . .
H H3A -1.3409 0.2432 1.2478 0.029 Uiso calc R 1 1 . .
O O4 -0.8284(2) 0.15038(19) 0.8647(2) 0.0273(5) Uani d . 1 1 . .
C C29 0.1981(3) 1.0345(3) 0.6812(3) 0.0239(7) Uani d . 1 1 . .
H H29A 0.2313 1.0718 0.7087 0.029 Uiso calc R 1 1 . .
O O6 -0.7917(2) 0.1417(2) 1.0121(2) 0.0300(5) Uani d . 1 1 . .
N N8 -0.8006(2) 0.0932(2) 0.9554(3) 0.0270(6) Uani d . 1 1 . .
N N7 -0.8941(2) 0.4541(2) 0.6577(2) 0.0260(6) Uani d . 1 1 . .
C C19 0.2642(3) 0.7731(3) 0.2021(3) 0.0226(6) Uani d . 1 1 . .
H H19A 0.1906 0.7336 0.2197 0.027 Uiso calc R 1 1 . .
C C8 -0.7891(3) 0.4726(2) 1.0785(3) 0.0207(6) Uani d . 1 1 . .
O O2 -0.8891(2) 0.3455(2) 0.7054(2) 0.0307(5) Uani d . 1 1 . .
C C15 -0.5539(3) 0.3659(3) 0.6498(3) 0.0241(7) Uani d . 1 1 . .
H H15A -0.5808 0.3289 0.6181 0.029 Uiso calc R 1 1 . .
O O7 0.2949(2) 1.1410(2) 0.2176(2) 0.0315(5) Uani d . 1 1 . .
O O12 0.5158(2) 0.7405(2) 0.5489(2) 0.0339(6) Uani d . 1 1 . .
C C2 -1.2463(3) 0.2063(3) 1.1062(3) 0.0258(7) Uani d . 1 1 . .
H H2A -1.3154 0.1660 1.1174 0.031 Uiso calc R 1 1 . .
C C12 -0.4751(3) 0.4759(3) 0.7412(3) 0.0239(6) Uani d . 1 1 . .
H H12A -0.4500 0.5143 0.7727 0.029 Uiso calc R 1 1 . .
C C17 0.4879(3) 0.8407(3) 0.0806(3) 0.0217(6) Uani d . 1 1 . .
H H17A 0.5660 0.8475 0.0160 0.026 Uiso calc R 1 1 . .
C C18 0.3794(3) 0.7822(3) 0.1045(3) 0.0243(7) Uani d . 1 1 . .
H H18A 0.3837 0.7492 0.0557 0.029 Uiso calc R 1 1 . .
O O9 0.4494(2) 1.2831(2) 0.1288(2) 0.0354(6) Uani d . 1 1 . .
C C28 0.0709(3) 0.9895(3) 0.7440(3) 0.0242(7) Uani d . 1 1 . .
H H28A 0.0172 0.9963 0.8146 0.029 Uiso calc R 1 1 . .
C C14 -0.4266(3) 0.4064(3) 0.5947(3) 0.0254(7) Uani d . 1 1 . .
H H14A -0.3691 0.3963 0.5278 0.030 Uiso calc R 1 1 . .
O O5 -0.7842(3) -0.0062(2) 0.9827(3) 0.0453(7) Uani d . 1 1 . .
O O3 -0.9241(3) 0.4983(3) 0.5740(2) 0.0442(7) Uani d . 1 1 . .
C C13 -0.3865(3) 0.4620(3) 0.6407(3) 0.0275(7) Uani d . 1 1 . .
H H13A -0.3012 0.4901 0.6052 0.033 Uiso calc R 1 1 . .

loop_
_atom_site_aniso_label
_atom_site_aniso_U_11
_atom_site_aniso_U_22
_atom_site_aniso_U_33
_atom_site_aniso_U_12
_atom_site_aniso_U_13
_atom_site_aniso_U_23
Zn2 0.01517(18) 0.02157(19) 0.01686(18) 0.00285(14) -0.00808(14) -0.01030(15)
Zn1 0.01927(19) 0.02017(18) 0.01752(18) 0.00398(14) -0.00944(14) -0.01119(15)
Cl2 0.0179(4) 0.0258(4) 0.0308(4) -0.0001(3) -0.0117(3) -0.0096(3)
Cl1 0.0434(5) 0.0315(4) 0.0277(4) 0.0076(4) -0.0234(4) -0.0186(3)
C20 0.0222(15) 0.0180(14) 0.0198(14) 0.0070(11) -0.0142(12) -0.0096(12)
N2 0.0196(12) 0.0144(11) 0.0179(12) 0.0063(9) -0.0100(10) -0.0081(10)
N5 0.0159(12) 0.0170(11) 0.0166(11) 0.0047(9) -0.0098(10) -0.0070(10)
N1 0.0219(13) 0.0194(12) 0.0178(12) 0.0046(10) -0.0120(10) -0.0084(10)
N6 0.0226(13) 0.0190(12) 0.0158(11) 0.0064(10) -0.0110(10) -0.0077(10)
C10 0.0205(14) 0.0139(13) 0.0200(14) 0.0052(11) -0.0115(12) -0.0068(11)
C25 0.0175(14) 0.0154(13) 0.0143(13) 0.0036(11) -0.0080(11) -0.0036(11)
C24 0.0186(14) 0.0184(14) 0.0167(14) 0.0055(11) -0.0084(12) -0.0044(12)
O11 0.0231(11) 0.0289(12) 0.0243(11) 0.0055(9) -0.0136(9) -0.0112(10)
C21 0.0231(15) 0.0178(14) 0.0179(14) 0.0069(12) -0.0126(12) -0.0089(12)
C5 0.0221(15) 0.0146(13) 0.0152(13) 0.0065(11) -0.0119(12) -0.0031(11)
N3 0.0212(13) 0.0189(12) 0.0194(12) 0.0048(10) -0.0101(11) -0.0090(10)
C26 0.0238(15) 0.0154(13) 0.0163(13) 0.0064(11) -0.0117(12) -0.0062(11)
C11 0.0218(15) 0.0142(13) 0.0191(14) 0.0047(11) -0.0107(12) -0.0066(11)
O8 0.0222(11) 0.0234(11) 0.0257(11) 0.0031(9) -0.0114(9) -0.0079(10)
N4 0.0207(13) 0.0190(12) 0.0192(12) 0.0052(10) -0.0102(10) -0.0095(10)
C9 0.0241(16) 0.0191(14) 0.0226(15) 0.0047(12) -0.0154(13) -0.0074(12)
C27 0.0215(15) 0.0191(14) 0.0139(13) 0.0063(12) -0.0084(12) -0.0035(12)
N10 0.0274(14) 0.0260(13) 0.0266(13) 0.0091(11) -0.0159(12) -0.0185(12)
C4 0.0237(15) 0.0197(14) 0.0169(14) 0.0073(12) -0.0096(12) -0.0068(12)
C22 0.0209(15) 0.0185(14) 0.0229(15) 0.0053(12) -0.0141(12) -0.0100(12)
O10 0.0249(12) 0.0285(12) 0.0315(12) 0.0039(9) -0.0136(10) -0.0172(10)
C30 0.0236(15) 0.0209(14) 0.0215(14) 0.0037(12) -0.0128(13) -0.0098(12)
C6 0.0236(15) 0.0122(13) 0.0157(13) 0.0066(11) -0.0107(12) -0.0057(11)
C1 0.0239(15) 0.0224(15) 0.0186(14) 0.0009(12) -0.0124(13) -0.0071(12)
C23 0.0185(14) 0.0179(14) 0.0223(14) 0.0024(11) -0.0128(12) -0.0047(12)
N9 0.0217(13) 0.0293(14) 0.0175(12) 0.0061(11) -0.0047(11) -0.0136(11)
C16 0.0194(15) 0.0214(14) 0.0181(14) 0.0046(12) -0.0075(12) -0.0081(12)
C7 0.0269(16) 0.0153(13) 0.0145(13) 0.0068(12) -0.0120(12) -0.0050(11)
O1 0.0297(12) 0.0323(12) 0.0317(12) 0.0055(10) -0.0147(10) -0.0189(11)
C3 0.0217(15) 0.0244(15) 0.0184(14) 0.0074(13) -0.0084(12) -0.0054(13)
O4 0.0328(12) 0.0232(11) 0.0311(12) 0.0076(9) -0.0161(10) -0.0165(10)
C29 0.0349(18) 0.0206(15) 0.0195(14) 0.0061(13) -0.0155(14) -0.0100(12)
O6 0.0328(13) 0.0292(12) 0.0293(12) 0.0056(10) -0.0173(11) -0.0130(10)
N8 0.0219(14) 0.0189(13) 0.0336(15) 0.0045(11) -0.0105(12) -0.0106(12)
N7 0.0230(14) 0.0336(15) 0.0203(13) 0.0090(12) -0.0101(11) -0.0129(12)
C19 0.0273(16) 0.0255(15) 0.0248(15) 0.0090(13) -0.0174(13) -0.0151(13)
C8 0.0340(17) 0.0153(13) 0.0226(15) 0.0084(12) -0.0191(13) -0.0114(12)
O2 0.0444(14) 0.0314(12) 0.0274(12) 0.0133(11) -0.0234(11) -0.0172(10)
C15 0.0277(16) 0.0234(15) 0.0216(15) 0.0065(13) -0.0111(13) -0.0122(13)
O7 0.0220(12) 0.0457(14) 0.0354(13) 0.0094(11) -0.0143(10) -0.0261(12)
O12 0.0384(14) 0.0349(13) 0.0426(14) 0.0193(11) -0.0310(12) -0.0195(12)
C2 0.0209(15) 0.0262(16) 0.0239(15) 0.0021(13) -0.0141(13) -0.0042(13)
C12 0.0229(16) 0.0217(15) 0.0277(16) 0.0037(12) -0.0132(13) -0.0114(13)
C17 0.0254(16) 0.0238(15) 0.0163(13) 0.0091(12) -0.0104(12) -0.0102(12)
C18 0.0338(17) 0.0254(15) 0.0207(15) 0.0095(13) -0.0158(14) -0.0142(13)
O9 0.0394(14) 0.0234(12) 0.0286(12) 0.0058(11) -0.0106(11) -0.0074(10)
C28 0.0329(17) 0.0229(15) 0.0146(14) 0.0084(13) -0.0101(13) -0.0091(12)
C14 0.0278(17) 0.0212(15) 0.0209(15) 0.0065(13) -0.0086(13) -0.0089(13)
O5 0.0421(15) 0.0185(12) 0.0657(18) 0.0089(11) -0.0240(14) -0.0155(12)
O3 0.0540(17) 0.0570(17) 0.0340(14) 0.0267(14) -0.0333(13) -0.0213(13)
C13 0.0224(16) 0.0219(15) 0.0296(17) 0.0052(13) -0.0094(14) -0.0093(14)

loop_
_atom_type_symbol
_atom_type_description
_atom_type_scat_dispersion_real
_atom_type_scat_dispersion_imag
_atom_type_scat_source
C C 0.0033 0.0016 'International Tables Vol C Tables 4.2.6.8 and 6.1.1.4'
H H 0.0000 0.0000 'International Tables Vol C Tables 4.2.6.8 and 6.1.1.4'
N N 0.0061 0.0033 'International Tables Vol C Tables 4.2.6.8 and 6.1.1.4'
O O 0.0106 0.0060 'International Tables Vol C Tables 4.2.6.8 and 6.1.1.4'
Cl Cl 0.1484 0.1585 'International Tables Vol C Tables 4.2.6.8 and 6.1.1.4'
Zn Zn 0.2839 1.4301 'International Tables Vol C Tables 4.2.6.8 and 6.1.1.4'

loop_
_geom_angle_atom_site_label_1
_geom_angle_atom_site_label_2
_geom_angle_atom_site_label_3
_geom_angle_site_symmetry_1
_geom_angle_site_symmetry_3
_geom_angle
_geom_angle_publ_flag
O4 Zn1 O2 . . 86.69(9) y
O4 Zn1 N2 . . 132.17(9) y
O2 Zn1 N2 . . 140.99(9) y
O4 Zn1 N1 . . 100.03(9) y
O2 Zn1 N1 . . 96.13(10) y
N2 Zn1 N1 . . 76.20(9) y
O4 Zn1 N3 . . 97.01(9) y
O2 Zn1 N3 . . 106.86(10) y
N2 Zn1 N3 . . 75.94(9) y
N1 Zn1 N3 . . 152.05(10) y
O8 Zn2 O11 . . 86.69(9) y
O8 Zn2 N5 . . 137.93(9) y
O11 Zn2 N5 . . 135.36(9) y
O8 Zn2 N6 . . 98.03(9) y
O11 Zn2 N6 . . 100.19(9) y
N5 Zn2 N6 . . 76.56(10) y
O8 Zn2 N4 . . 103.33(9) y
O11 Zn2 N4 . . 98.17(9) y
N5 Zn2 N4 . . 75.97(9) y
N6 Zn2 N4 . . 152.49(10) y
N4 C20 C19 . . 121.6(3) ?
N4 C20 C21 . . 114.8(2) ?
C19 C20 C21 . . 123.5(3) ?
C10 N2 C6 . . 121.5(3) ?
C10 N2 Zn1 . . 119.70(19) ?
C6 N2 Zn1 . . 118.6(2) ?
C21 N5 C25 . . 121.2(3) ?
C21 N5 Zn2 . . 119.96(19) ?
C25 N5 Zn2 . . 118.8(2) ?
C1 N1 C5 . . 118.9(3) ?
C1 N1 Zn1 . . 125.0(2) ?
C5 N1 Zn1 . . 116.10(19) ?
C30 N6 C26 . . 119.1(2) ?
C30 N6 Zn2 . . 125.0(2) ?
C26 N6 Zn2 . . 115.86(19) ?
N2 C10 C9 . . 121.7(3) ?
N2 C10 C11 . . 113.7(3) ?
C9 C10 C11 . . 124.6(3) ?
N5 C25 C24 . . 120.6(3) ?
N5 C25 C26 . . 114.1(3) ?
C24 C25 C26 . . 125.3(3) ?
C23 C24 C25 . . 117.6(3) ?
C23 C24 H24A . . 121.2 ?
C25 C24 H24A . . 121.2 ?
N10 O11 Zn2 . . 106.77(18) ?
N5 C21 C22 . . 121.9(3) ?
N5 C21 C20 . . 113.2(3) ?
C22 C21 C20 . . 124.9(3) ?
N1 C5 C4 . . 121.8(3) ?
N1 C5 C6 . . 114.8(2) ?
C4 C5 C6 . . 123.4(3) ?
C15 N3 C11 . . 118.3(3) ?
C15 N3 Zn1 . . 125.6(2) ?
C11 N3 Zn1 . . 116.06(19) ?
N6 C26 C27 . . 121.5(3) ?
N6 C26 C25 . . 114.7(2) ?
C27 C26 C25 . . 123.8(3) ?
N3 C11 C12 . . 121.9(3) ?
N3 C11 C10 . . 114.6(3) ?
C12 C11 C10 . . 123.5(3) ?
N9 O8 Zn2 . . 110.87(18) ?
C16 N4 C20 . . 119.0(3) ?
C16 N4 Zn2 . . 125.0(2) ?
C20 N4 Zn2 . . 116.02(19) ?
C8 C9 C10 . . 116.6(3) ?
C8 C9 H9A . . 121.7 ?
C10 C9 H9A . . 121.7 ?
C28 C27 C26 . . 118.5(3) ?
C28 C27 H27A . . 120.8 ?
C26 C27 H27A . . 120.8 ?
O12 N10 O10 . . 123.0(3) ?
O12 N10 O11 . . 119.1(3) ?
O10 N10 O11 . . 117.9(3) ?
C3 C4 C5 . . 118.2(3) ?
C3 C4 H4A . . 120.9 ?
C5 C4 H4A . . 120.9 ?
C21 C22 C23 . . 116.6(3) ?
C21 C22 H22A . . 121.7 ?
C23 C22 H22A . . 121.7 ?
N6 C30 C29 . . 122.5(3) ?
N6 C30 H30A . . 118.8 ?
C29 C30 H30A . . 118.8 ?
N2 C6 C7 . . 120.8(3) ?
N2 C6 C5 . . 114.2(2) ?
C7 C6 C5 . . 125.0(3) ?
N1 C1 C2 . . 122.8(3) ?
N1 C1 H1A . . 118.6 ?
C2 C1 H1A . . 118.6 ?
C24 C23 C22 . . 121.9(3) ?
C24 C23 Cl2 . . 118.8(2) ?
C22 C23 Cl2 . . 119.3(2) ?
O9 N9 O7 . . 124.1(3) ?
O9 N9 O8 . . 118.8(3) ?
O7 N9 O8 . . 117.1(3) ?
N4 C16 C17 . . 122.6(3) ?
N4 C16 H16A . . 118.7 ?
C17 C16 H16A . . 118.7 ?
C8 C7 C6 . . 117.0(3) ?
C8 C7 H7A . . 121.5 ?
C6 C7 H7A . . 121.5 ?
C2 C3 C4 . . 119.6(3) ?
C2 C3 H3A . . 120.2 ?
C4 C3 H3A . . 120.2 ?
N8 O4 Zn1 . . 107.28(18) ?
C28 C29 C30 . . 118.3(3) ?
C28 C29 H29A . . 120.9 ?
C30 C29 H29A . . 120.9 ?
O5 N8 O6 . . 122.5(3) ?
O5 N8 O4 . . 119.5(3) ?
O6 N8 O4 . . 118.0(2) ?
O3 N7 O1 . . 123.5(3) ?
O3 N7 O2 . . 119.7(3) ?
O1 N7 O2 . . 116.7(3) ?
C20 C19 C18 . . 119.0(3) ?
C20 C19 H19A . . 120.5 ?
C18 C19 H19A . . 120.5 ?
C9 C8 C7 . . 122.4(3) ?
C9 C8 Cl1 . . 119.6(2) ?
C7 C8 Cl1 . . 118.0(2) ?
N7 O2 Zn1 . . 104.76(18) ?
N3 C15 C14 . . 122.7(3) ?
N3 C15 H15A . . 118.6 ?
C14 C15 H15A . . 118.6 ?
C1 C2 C3 . . 118.7(3) ?
C1 C2 H2A . . 120.7 ?
C3 C2 H2A . . 120.7 ?
C11 C12 C13 . . 118.9(3) ?
C11 C12 H12A . . 120.5 ?
C13 C12 H12A . . 120.5 ?
C18 C17 C16 . . 118.3(3) ?
C18 C17 H17A . . 120.8 ?
C16 C17 H17A . . 120.8 ?
C17 C18 C19 . . 119.5(3) ?
C17 C18 H18A . . 120.2 ?
C19 C18 H18A . . 120.2 ?
C29 C28 C27 . . 120.1(3) ?
C29 C28 H28A . . 119.9 ?
C27 C28 H28A . . 119.9 ?
C13 C14 C15 . . 118.8(3) ?
C13 C14 H14A . . 120.6 ?
C15 C14 H14A . . 120.6 ?
C14 C13 C12 . . 119.3(3) ?
C14 C13 H13A . . 120.4 ?
C12 C13 H13A . . 120.4 ?

loop_
_geom_bond_atom_site_label_1
_geom_bond_atom_site_label_2
_geom_bond_site_symmetry_2
_geom_bond_distance
_geom_bond_publ_flag
Zn1 O2 . 2.064(2) y
Zn1 O4 . 2.048(2) y
Zn1 N1 . 2.136(2) y
Zn1 N2 . 2.083(2) y
Zn1 N3 . 2.139(3) y
Zn2 O8 . 2.043(2) y
Zn2 O11 . 2.049(2) y
Zn2 N4 . 2.138(2) y
Zn2 N5 . 2.068(2) y
Zn2 N6 . 2.133(2) y
Cl2 C23 . 1.725(3) ?
Cl1 C8 . 1.730(3) ?
C20 N4 . 1.349(4) ?
C20 C19 . 1.389(4) ?
C20 C21 . 1.497(4) ?
N2 C10 . 1.325(4) ?
N2 C6 . 1.347(4) ?
N5 C21 . 1.335(4) ?
N5 C25 . 1.347(4) ?
N1 C1 . 1.330(4) ?
N1 C5 . 1.355(4) ?
N6 C30 . 1.338(4) ?
N6 C26 . 1.355(4) ?
C10 C9 . 1.395(4) ?
C10 C11 . 1.502(4) ?
C25 C24 . 1.388(4) ?
C25 C26 . 1.487(4) ?
C24 C23 . 1.385(4) ?
C24 H24A . 0.9300 ?
O11 N10 . 1.294(3) ?
C21 C22 . 1.386(4) ?
C5 C4 . 1.398(4) ?
C5 C6 . 1.482(4) ?
N3 C15 . 1.346(4) ?
N3 C11 . 1.354(4) ?
C26 C27 . 1.391(4) ?
C11 C12 . 1.380(4) ?
O8 N9 . 1.295(3) ?
N4 C16 . 1.345(4) ?
C9 C8 . 1.385(4) ?
C9 H9A . 0.9300 ?
C27 C28 . 1.387(5) ?
C27 H27A . 0.9300 ?
N10 O12 . 1.230(3) ?
N10 O10 . 1.248(3) ?
C4 C3 . 1.390(5) ?
C4 H4A . 0.9300 ?
C22 C23 . 1.393(4) ?
C22 H22A . 0.9300 ?
C30 C29 . 1.387(4) ?
C30 H30A . 0.9300 ?
C6 C7 . 1.394(4) ?
C1 C2 . 1.383(4) ?
C1 H1A . 0.9300 ?
N9 O9 . 1.226(3) ?
N9 O7 . 1.242(4) ?
C16 C17 . 1.386(4) ?
C16 H16A . 0.9300 ?
C7 C8 . 1.385(4) ?
C7 H7A . 0.9300 ?
O1 N7 . 1.248(4) ?
C3 C2 . 1.384(5) ?
C3 H3A . 0.9300 ?
O4 N8 . 1.291(4) ?
C29 C28 . 1.380(5) ?
C29 H29A . 0.9300 ?
O6 N8 . 1.245(4) ?
N8 O5 . 1.232(3) ?
N7 O3 . 1.217(4) ?
N7 O2 . 1.294(4) ?
C19 C18 . 1.390(4) ?
C19 H19A . 0.9300 ?
C15 C14 . 1.380(5) ?
C15 H15A . 0.9300 ?
C2 H2A . 0.9300 ?
C12 C13 . 1.395(4) ?
C12 H12A . 0.9300 ?
C17 C18 . 1.386(5) ?
C17 H17A . 0.9300 ?
C18 H18A . 0.9300 ?
C28 H28A . 0.9300 ?
C14 C13 . 1.376(5) ?
C14 H14A . 0.9300 ?
C13 H13A . 0.9300 ?

_cod_database_fobs_code 1559354
